data_7014117
loop_
_publ_author_name
'Ouellette, Wayne'
'Koo, Bon-Kweon'
'Burkholder, Eric'
'Golub, Vladimir'
'O'Connor, C J'
'Zubieta, Jon'

_publ_section_title
;
 Solid state coordination chemistry: structural consequences of
 variations in tether length in the
 oxovanadium-copper-bisterpy-[O3P(CH2)nPO3]4- system, n= 1-6 (bisterpy
 = 2,2':4',4'':2'',2'''-quarterpyridyl-6',6''-di-2-pyridine).
;
_journal_issue 10
_journal_name_full 'Dalton transactions (Cambridge, England : 2003)'
_journal_page_first 1527
_journal_page_last 1538
_journal_paper_doi 10.1039/b401669f
_journal_year 2004
_chemical_formula_sum 'C42 H48 Cu2 N6 O18 P4 V2'
_chemical_formula_weight 1277.70
_space_group_IT_number 2
_symmetry_cell_setting triclinic
_symmetry_Int_Tables_number 2
_symmetry_space_group_name_Hall '-P 1'
_symmetry_space_group_name_H-M 'P -1'
_atom_sites_solution_hydrogens geom
_atom_sites_solution_primary direct
_atom_sites_solution_secondary difmap
_audit_creation_method SHELXL-97
_cell_angle_alpha 96.1160(1)
_cell_angle_beta 98.6860(1)
_cell_angle_gamma 95.3960(1)
_cell_formula_units_Z 2
_cell_length_a 9.0548(5)
_cell_length_b 15.4425(8)
_cell_length_c 17.3746(9)
_cell_measurement_reflns_used 15517
_cell_measurement_temperature 95(2)
_cell_measurement_theta_max 31.51
_cell_measurement_theta_min 1.33
_cell_volume 2372.9(2)
_computing_cell_refinement 'Bruker SMART'
_computing_data_collection 'Bruker SMART'
_computing_data_reduction 'Bruker SAINT'
_computing_molecular_graphics 'Bruker SHELXTL and CrystalMaker 5.x'
_computing_publication_material 'Bruker SHELXTL'
_computing_structure_refinement 'SHELXL-97 (Sheldrick, 1997)'
_computing_structure_solution 'SHELXS-97 (Sheldrick, 1990)'
_diffrn_ambient_temperature 90(2)
_diffrn_detector_area_resol_mean 512
_diffrn_measured_fraction_theta_full 0.981
_diffrn_measured_fraction_theta_max 0.981
_diffrn_measurement_device_type 'APEX CCD area detector'
_diffrn_measurement_method 'Phi and omega scans'
_diffrn_radiation_monochromator graphite
_diffrn_radiation_probe x-ray
_diffrn_radiation_type MoK\a
_diffrn_radiation_wavelength 0.71073
_diffrn_reflns_av_R_equivalents 0.0420
_diffrn_reflns_av_sigmaI/netI 0.0723
_diffrn_reflns_limit_h_max 13
_diffrn_reflns_limit_h_min -13
_diffrn_reflns_limit_k_max 22
_diffrn_reflns_limit_k_min -22
_diffrn_reflns_limit_l_max 25
_diffrn_reflns_limit_l_min -25
_diffrn_reflns_number 31203
_diffrn_reflns_theta_full 31.51
_diffrn_reflns_theta_max 31.51
_diffrn_reflns_theta_min 1.33
_diffrn_source 'fine-focus sealed tube'
_diffrn_standards_decay_% 0.001
_exptl_absorpt_coefficient_mu 1.485
_exptl_absorpt_correction_T_max 0.8657
_exptl_absorpt_correction_T_min 0.6813
_exptl_absorpt_correction_type multi-scan
_exptl_absorpt_process_details 'SADABS SHELXL-97 (SHELDRICK, 1997)'
_exptl_crystal_colour green
_exptl_crystal_density_diffrn 1.788
_exptl_crystal_density_method 'not measured'
_exptl_crystal_description block
_exptl_crystal_F_000 1300
_exptl_crystal_size_max 0.28
_exptl_crystal_size_mid 0.18
_exptl_crystal_size_min 0.10
_refine_diff_density_max 1.037
_refine_diff_density_min -0.938
_refine_diff_density_rms 0.163
_refine_ls_extinction_method none
_refine_ls_goodness_of_fit_ref 1.049
_refine_ls_hydrogen_treatment constr
_refine_ls_matrix_type full
_refine_ls_number_parameters 669
_refine_ls_number_reflns 15517
_refine_ls_number_restraints 0
_refine_ls_restrained_S_all 1.049
_refine_ls_R_factor_all 0.0727
_refine_ls_R_factor_gt 0.0497
_refine_ls_shift/su_max 0.001
_refine_ls_shift/su_mean 0.000
_refine_ls_structure_factor_coef Fsqd
_refine_ls_weighting_details 'calc w=1/[\s^2^(Fo^2^)+(0.0553P)^2^+0.0000P] where P=(Fo^2^+2Fc^2^)/3'
_refine_ls_weighting_scheme calc
_refine_ls_wR_factor_gt 0.1102
_refine_ls_wR_factor_ref 0.1237
_reflns_number_gt 11769
_reflns_number_total 15517
_reflns_threshold_expression >2sigma(I)
_cod_data_source_file b401669f.txt
_cod_data_source_block Compound_7
_cod_original_sg_symbol_H-M P-1
_cod_database_code 7014117

loop_
_symmetry_equiv_pos_as_xyz
'x, y, z'
'-x, -y, -z'

loop_
_atom_site_label
_atom_site_type_symbol
_atom_site_fract_x
_atom_site_fract_y
_atom_site_fract_z
_atom_site_U_iso_or_equiv
_atom_site_adp_type
_atom_site_occupancy
_atom_site_symmetry_multiplicity
_atom_site_calc_flag
_atom_site_refinement_flags
_atom_site_disorder_assembly
_atom_site_disorder_group
Cu1 Cu 0.09406(4) 0.63743(2) 0.463401(18) 0.00839(7) Uani 1 1 d . . .
Cu2 Cu 0.41692(4) 0.35005(2) 0.997704(19) 0.00948(7) Uani 1 1 d . . .
V1 V 0.42749(5) 0.78575(3) 0.43077(3) 0.01075(10) Uani 1 1 d . . .
V2 V 0.11908(5) 0.27159(3) 1.11666(3) 0.01013(9) Uani 1 1 d . . .
P1 P 0.09773(8) 0.73581(5) 0.31847(4) 0.00914(13) Uani 1 1 d . . .
P2 P 0.35567(8) 0.79365(5) 0.57668(4) 0.01052(13) Uani 1 1 d . . .
P3 P 0.48185(8) 0.29284(4) 1.16232(4) 0.00892(13) Uani 1 1 d . . .
P4 P 0.08465(8) 0.21913(5) 0.96292(4) 0.01040(13) Uani 1 1 d . . .
O1 O 0.0131(2) 0.68123(12) 0.36915(11) 0.0109(4) Uani 1 1 d . . .
O2 O 0.0606(2) 0.68986(13) 0.23267(11) 0.0153(4) Uani 1 1 d . . .
H2' H 0.0176 0.7233 0.2037 0.023 Uiso 1 1 calc R . .
O3 O 0.2675(2) 0.74155(13) 0.34248(11) 0.0132(4) Uani 1 1 d . . .
O4 O 0.5494(2) 0.71848(15) 0.41357(12) 0.0187(4) Uani 1 1 d . . .
O5 O 0.4757(3) 0.87759(14) 0.39828(13) 0.0220(5) Uani 1 1 d . . .
O6 O 0.4973(2) 0.83063(13) 0.54587(11) 0.0144(4) Uani 1 1 d . . .
O7 O 0.3792(2) 0.73195(13) 0.63660(12) 0.0157(4) Uani 1 1 d . . .
O8 O 0.2640(2) 0.75042(12) 0.49568(11) 0.0102(4) Uani 1 1 d . . .
O9 O 0.5377(2) 0.32989(13) 1.09279(11) 0.0117(4) Uani 1 1 d . . .
O10 O 0.5945(2) 0.33706(13) 1.23636(11) 0.0135(4) Uani 1 1 d . . .
H10' H 0.5982 0.3035 1.2714 0.020 Uiso 1 1 calc R . .
O11 O 0.3240(2) 0.31352(12) 1.17217(11) 0.0114(4) Uani 1 1 d . . .
O12 O 0.0369(2) 0.35101(13) 1.15632(11) 0.0143(4) Uani 1 1 d . . .
O13 O 0.0886(2) 0.18513(13) 1.15953(12) 0.0162(4) Uani 1 1 d . . .
O14 O -0.0307(2) 0.24112(13) 1.01725(11) 0.0144(4) Uani 1 1 d . . .
O15 O 0.0688(2) 0.25632(14) 0.88627(11) 0.0164(4) Uani 1 1 d . . .
O16 O 0.2322(2) 0.25727(12) 1.02025(11) 0.0105(4) Uani 1 1 d . . .
O90 O 0.3463(3) 0.02475(16) 0.35261(15) 0.0321(6) Uani 1 1 d . . .
O91 O 0.1974(3) 0.01471(17) 0.19550(16) 0.0349(6) Uani 1 1 d . . .
N1 N 0.2127(3) 0.54199(15) 0.42116(13) 0.0110(4) Uani 1 1 d . . .
N2 N 0.1360(3) 0.57690(14) 0.55479(13) 0.0095(4) Uani 1 1 d . . .
N3 N -0.0321(3) 0.69831(15) 0.53491(13) 0.0090(4) Uani 1 1 d . . .
N4 N 0.5037(3) 0.26768(15) 0.92114(13) 0.0110(4) Uani 1 1 d . . .
N5 N 0.3414(3) 0.39137(15) 0.89964(13) 0.0096(4) Uani 1 1 d . . .
N6 N 0.3339(3) 0.46295(15) 1.03813(13) 0.0104(4) Uani 1 1 d . . .
C1 C 0.2396(3) 0.52475(19) 0.34744(16) 0.0145(5) Uani 1 1 d . . .
H1 H 0.2010 0.5599 0.3091 0.017 Uiso 1 1 calc R . .
C2 C 0.3212(4) 0.45798(19) 0.32536(17) 0.0172(6) Uani 1 1 d . . .
H2 H 0.3364 0.4467 0.2725 0.021 Uiso 1 1 calc R . .
C3 C 0.3806(3) 0.40770(19) 0.38096(17) 0.0157(6) Uani 1 1 d . . .
H3 H 0.4393 0.3624 0.3671 0.019 Uiso 1 1 calc R . .
C4 C 0.3535(3) 0.42414(18) 0.45765(16) 0.0127(5) Uani 1 1 d . . .
H4 H 0.3933 0.3905 0.4970 0.015 Uiso 1 1 calc R . .
C5 C 0.2670(3) 0.49071(17) 0.47529(15) 0.0098(5) Uani 1 1 d . . .
C6 C 0.2223(3) 0.51149(17) 0.55318(15) 0.0092(5) Uani 1 1 d . . .
C7 C 0.2596(3) 0.46911(17) 0.61872(15) 0.0100(5) Uani 1 1 d . . .
H7 H 0.3210 0.4225 0.6169 0.012 Uiso 1 1 calc R . .
C8 C 0.2051(3) 0.49624(17) 0.68764(15) 0.0092(5) Uani 1 1 d . . .
C9 C 0.1133(3) 0.56456(18) 0.68758(15) 0.0106(5) Uani 1 1 d . . .
H9 H 0.0721 0.5829 0.7330 0.013 Uiso 1 1 calc R . .
C10 C 0.0836(3) 0.60487(17) 0.61997(15) 0.0096(5) Uani 1 1 d . . .
C11 C -0.0066(3) 0.67870(18) 0.61007(16) 0.0107(5) Uani 1 1 d . . .
C12 C -0.0582(3) 0.72702(19) 0.67005(17) 0.0148(5) Uani 1 1 d . . .
H12 H -0.0383 0.7132 0.7223 0.018 Uiso 1 1 calc R . .
C13 C -0.1399(3) 0.7964(2) 0.65253(17) 0.0165(6) Uani 1 1 d . . .
H13 H -0.1769 0.8305 0.6927 0.020 Uiso 1 1 calc R . .
C14 C -0.1666(3) 0.81530(19) 0.57563(17) 0.0151(6) Uani 1 1 d . . .
H14 H -0.2221 0.8624 0.5624 0.018 Uiso 1 1 calc R . .
C15 C -0.1110(3) 0.76417(18) 0.51855(16) 0.0128(5) Uani 1 1 d . . .
H15 H -0.1300 0.7767 0.4658 0.015 Uiso 1 1 calc R . .
C16 C 0.5943(3) 0.20705(19) 0.93918(16) 0.0140(5) Uani 1 1 d . . .
H16 H 0.6276 0.2022 0.9929 0.017 Uiso 1 1 calc R . .
C17 C 0.6421(3) 0.15068(19) 0.88241(17) 0.0153(6) Uani 1 1 d . . .
H17 H 0.7051 0.1073 0.8970 0.018 Uiso 1 1 calc R . .
C18 C 0.5958(3) 0.15921(19) 0.80406(17) 0.0147(5) Uani 1 1 d . . .
H18 H 0.6269 0.1216 0.7641 0.018 Uiso 1 1 calc R . .
C19 C 0.5035(3) 0.22325(18) 0.78448(16) 0.0118(5) Uani 1 1 d . . .
H19 H 0.4710 0.2302 0.7311 0.014 Uiso 1 1 calc R . .
C20 C 0.4595(3) 0.27685(18) 0.84441(15) 0.0110(5) Uani 1 1 d . . .
C21 C 0.3682(3) 0.35011(17) 0.83191(15) 0.0095(5) Uani 1 1 d . . .
C22 C 0.3214(3) 0.38065(17) 0.76102(15) 0.0106(5) Uani 1 1 d . . .
H22 H 0.3392 0.3505 0.7133 0.013 Uiso 1 1 calc R . .
C23 C 0.2476(3) 0.45659(17) 0.76047(15) 0.0097(5) Uani 1 1 d . . .
C24 C 0.2220(3) 0.49830(18) 0.83255(15) 0.0116(5) Uani 1 1 d . . .
H24 H 0.1728 0.5500 0.8344 0.014 Uiso 1 1 calc R . .
C25 C 0.2695(3) 0.46296(17) 0.90038(15) 0.0097(5) Uani 1 1 d . . .
C26 C 0.2567(3) 0.50143(18) 0.98057(15) 0.0110(5) Uani 1 1 d . . .
C27 C 0.1784(3) 0.57219(18) 0.99674(16) 0.0138(5) Uani 1 1 d . . .
H27 H 0.1261 0.5987 0.9555 0.017 Uiso 1 1 calc R . .
C28 C 0.1779(3) 0.60347(19) 1.07432(17) 0.0157(6) Uani 1 1 d . . .
H28 H 0.1220 0.6506 1.0870 0.019 Uiso 1 1 calc R . .
C29 C 0.2591(3) 0.56582(19) 1.13310(16) 0.0146(5) Uani 1 1 d . . .
H29 H 0.2622 0.5877 1.1866 0.018 Uiso 1 1 calc R . .
C30 C 0.3358(3) 0.49591(18) 1.11299(16) 0.0131(5) Uani 1 1 d . . .
H30 H 0.3918 0.4702 1.1536 0.016 Uiso 1 1 calc R . .
C31 C 0.0384(3) 0.84364(18) 0.32285(16) 0.0129(5) Uani 1 1 d . . .
H31A H 0.0773 0.8753 0.3757 0.015 Uiso 1 1 calc R . .
H31B H 0.0843 0.8757 0.2844 0.015 Uiso 1 1 calc R . .
C32 C -0.1322(3) 0.84557(18) 0.30622(17) 0.0142(5) Uani 1 1 d . . .
H32A H -0.1794 0.8054 0.3386 0.017 Uiso 1 1 calc R . .
H32B H -0.1687 0.8227 0.2505 0.017 Uiso 1 1 calc R . .
C33 C -0.1856(3) 0.93638(19) 0.32249(17) 0.0149(5) Uani 1 1 d . . .
H33A H -0.1471 0.9753 0.2865 0.018 Uiso 1 1 calc R . .
H33B H -0.2968 0.9305 0.3110 0.018 Uiso 1 1 calc R . .
C34 C -0.1339(4) 0.97911(19) 0.40723(17) 0.0177(6) Uani 1 1 d . . .
H34A H -0.1292 0.9324 0.4421 0.021 Uiso 1 1 calc R . .
H34B H -0.0309 1.0090 0.4116 0.021 Uiso 1 1 calc R . .
C35 C 0.2623(3) 0.88236(19) 0.61558(16) 0.0140(5) Uani 1 1 d . . .
H35A H 0.1643 0.8575 0.6270 0.017 Uiso 1 1 calc R . .
H35B H 0.3232 0.9094 0.6661 0.017 Uiso 1 1 calc R . .
C36 C 0.2341(3) 0.95462(18) 0.56345(17) 0.0144(5) Uani 1 1 d . . .
H36A H 0.1870 0.9272 0.5102 0.017 Uiso 1 1 calc R . .
H36B H 0.3321 0.9863 0.5590 0.017 Uiso 1 1 calc R . .
C37 C 0.4888(3) 0.17767(18) 1.15615(17) 0.0135(5) Uani 1 1 d . . .
H37A H 0.4513 0.1561 1.2021 0.016 Uiso 1 1 calc R . .
H37B H 0.4202 0.1493 1.1085 0.016 Uiso 1 1 calc R . .
C38 C 0.6463(3) 0.14953(18) 1.15328(17) 0.0137(5) Uani 1 1 d . . .
H38A H 0.6949 0.1824 1.1162 0.016 Uiso 1 1 calc R . .
H38B H 0.7086 0.1642 1.2059 0.016 Uiso 1 1 calc R . .
C39 C 0.6396(3) 0.05177(19) 1.12772(18) 0.0179(6) Uani 1 1 d . . .
H39A H 0.6101 0.0194 1.1703 0.021 Uiso 1 1 calc R . .
H39B H 0.5606 0.0354 1.0811 0.021 Uiso 1 1 calc R . .
C40 C 0.7868(3) 0.02331(18) 1.10805(18) 0.0156(6) Uani 1 1 d . . .
H40A H 0.8149 0.0539 1.0642 0.019 Uiso 1 1 calc R . .
H40B H 0.8667 0.0410 1.1541 0.019 Uiso 1 1 calc R . .
C41 C 0.0832(3) 0.10253(18) 0.94600(17) 0.0142(5) Uani 1 1 d . . .
H41A H 0.0764 0.0778 0.9958 0.017 Uiso 1 1 calc R . .
H41B H -0.0074 0.0778 0.9079 0.017 Uiso 1 1 calc R . .
C42 C 0.2224(3) 0.07448(18) 0.91474(18) 0.0155(6) Uani 1 1 d . . .
H42A H 0.2357 0.1046 0.8683 0.019 Uiso 1 1 calc R . .
H42B H 0.3119 0.0934 0.9554 0.019 Uiso 1 1 calc R . .

loop_
_atom_site_aniso_label
_atom_site_aniso_U_11
_atom_site_aniso_U_22
_atom_site_aniso_U_33
_atom_site_aniso_U_23
_atom_site_aniso_U_13
_atom_site_aniso_U_12
Cu1 0.01037(16) 0.00887(15) 0.00682(15) 0.00141(11) 0.00245(12) 0.00352(12)
Cu2 0.01325(17) 0.00992(16) 0.00640(15) 0.00122(11) 0.00251(12) 0.00540(12)
V1 0.0098(2) 0.0130(2) 0.0101(2) 0.00206(16) 0.00273(17) 0.00215(17)
V2 0.0111(2) 0.0118(2) 0.0084(2) 0.00105(16) 0.00260(16) 0.00460(17)
P1 0.0110(3) 0.0106(3) 0.0062(3) 0.0010(2) 0.0013(2) 0.0036(2)
P2 0.0121(3) 0.0104(3) 0.0088(3) 0.0002(2) 0.0008(3) 0.0029(3)
P3 0.0105(3) 0.0091(3) 0.0071(3) 0.0005(2) 0.0005(2) 0.0031(2)
P4 0.0115(3) 0.0118(3) 0.0080(3) -0.0005(2) 0.0008(2) 0.0051(3)
O1 0.0105(9) 0.0126(9) 0.0097(9) 0.0029(7) 0.0005(7) 0.0024(7)
O2 0.0222(11) 0.0158(10) 0.0078(9) -0.0009(7) -0.0004(8) 0.0086(8)
O3 0.0131(10) 0.0186(10) 0.0088(9) 0.0018(7) 0.0033(7) 0.0041(8)
O4 0.0151(11) 0.0251(12) 0.0173(10) 0.0005(9) 0.0037(8) 0.0095(9)
O5 0.0291(13) 0.0169(11) 0.0196(11) 0.0039(9) 0.0056(9) -0.0043(9)
O6 0.0114(10) 0.0176(10) 0.0132(10) -0.0018(8) 0.0017(8) 0.0013(8)
O7 0.0226(11) 0.0155(10) 0.0110(9) 0.0037(8) 0.0038(8) 0.0077(8)
O8 0.0116(9) 0.0112(9) 0.0081(8) 0.0000(7) 0.0039(7) 0.0007(7)
O9 0.0127(10) 0.0145(10) 0.0086(9) 0.0022(7) 0.0017(7) 0.0051(8)
O10 0.0171(10) 0.0132(10) 0.0086(9) 0.0013(7) -0.0019(8) 0.0004(8)
O11 0.0122(9) 0.0124(9) 0.0097(9) -0.0010(7) 0.0023(7) 0.0044(7)
O12 0.0155(10) 0.0162(10) 0.0122(9) -0.0009(8) 0.0029(8) 0.0078(8)
O13 0.0195(11) 0.0154(10) 0.0138(10) 0.0029(8) 0.0025(8) 0.0017(8)
O14 0.0136(10) 0.0189(10) 0.0118(9) -0.0003(8) 0.0042(8) 0.0071(8)
O15 0.0200(11) 0.0209(11) 0.0092(9) 0.0025(8) 0.0003(8) 0.0097(9)
O16 0.0123(9) 0.0115(9) 0.0082(9) 0.0002(7) 0.0027(7) 0.0031(7)
O90 0.0308(14) 0.0245(13) 0.0352(14) -0.0059(11) -0.0081(11) 0.0055(11)
O91 0.0385(16) 0.0246(13) 0.0385(15) -0.0042(11) -0.0014(12) 0.0099(12)
N1 0.0135(11) 0.0115(11) 0.0092(10) 0.0016(8) 0.0042(8) 0.0035(9)
N2 0.0104(11) 0.0093(10) 0.0092(10) 0.0010(8) 0.0021(8) 0.0025(8)
N3 0.0082(10) 0.0110(10) 0.0082(10) 0.0015(8) 0.0013(8) 0.0022(8)
N4 0.0131(11) 0.0113(11) 0.0095(10) 0.0017(8) 0.0031(8) 0.0037(9)
N5 0.0109(11) 0.0102(10) 0.0082(10) 0.0009(8) 0.0021(8) 0.0030(8)
N6 0.0138(11) 0.0110(11) 0.0070(10) 0.0004(8) 0.0031(8) 0.0036(9)
C1 0.0220(15) 0.0144(13) 0.0091(12) 0.0029(10) 0.0054(11) 0.0068(11)
C2 0.0291(17) 0.0151(14) 0.0112(13) 0.0024(10) 0.0104(12) 0.0099(12)
C3 0.0197(15) 0.0146(13) 0.0156(14) 0.0021(11) 0.0084(11) 0.0072(11)
C4 0.0124(13) 0.0136(13) 0.0135(13) 0.0026(10) 0.0046(10) 0.0040(10)
C5 0.0106(12) 0.0098(12) 0.0093(12) 0.0014(9) 0.0027(9) 0.0014(9)
C6 0.0084(12) 0.0090(12) 0.0099(12) 0.0000(9) 0.0005(9) 0.0012(9)
C7 0.0128(13) 0.0086(12) 0.0090(12) 0.0007(9) 0.0008(9) 0.0045(10)
C8 0.0112(12) 0.0098(12) 0.0064(11) 0.0018(9) 0.0007(9) 0.0004(9)
C9 0.0131(13) 0.0119(12) 0.0070(11) -0.0003(9) 0.0024(9) 0.0031(10)
C10 0.0091(12) 0.0111(12) 0.0086(11) 0.0000(9) 0.0019(9) 0.0022(9)
C11 0.0091(12) 0.0132(12) 0.0105(12) 0.0026(9) 0.0012(9) 0.0040(10)
C12 0.0182(14) 0.0169(14) 0.0109(12) 0.0029(10) 0.0044(10) 0.0058(11)
C13 0.0182(15) 0.0181(14) 0.0164(14) 0.0019(11) 0.0084(11) 0.0099(12)
C14 0.0138(14) 0.0161(14) 0.0173(14) 0.0040(11) 0.0040(11) 0.0073(11)
C15 0.0122(13) 0.0151(13) 0.0125(13) 0.0045(10) 0.0028(10) 0.0042(10)
C16 0.0164(14) 0.0163(13) 0.0104(12) 0.0031(10) 0.0015(10) 0.0073(11)
C17 0.0158(14) 0.0165(14) 0.0156(13) 0.0026(11) 0.0045(11) 0.0086(11)
C18 0.0157(14) 0.0147(13) 0.0146(13) -0.0014(10) 0.0048(11) 0.0056(11)
C19 0.0149(13) 0.0130(13) 0.0080(12) 0.0002(9) 0.0025(10) 0.0040(10)
C20 0.0121(13) 0.0133(13) 0.0082(11) 0.0026(9) 0.0021(9) 0.0033(10)
C21 0.0121(13) 0.0105(12) 0.0069(11) 0.0018(9) 0.0032(9) 0.0031(10)
C22 0.0134(13) 0.0111(12) 0.0079(11) 0.0012(9) 0.0021(9) 0.0031(10)
C23 0.0126(13) 0.0088(12) 0.0080(11) 0.0024(9) 0.0017(9) 0.0012(10)
C24 0.0136(13) 0.0127(13) 0.0092(12) 0.0024(9) 0.0017(10) 0.0050(10)
C25 0.0111(12) 0.0087(12) 0.0100(12) 0.0012(9) 0.0029(9) 0.0026(9)
C26 0.0140(13) 0.0112(12) 0.0085(12) 0.0023(9) 0.0027(10) 0.0025(10)
C27 0.0189(14) 0.0144(13) 0.0101(12) 0.0026(10) 0.0039(10) 0.0083(11)
C28 0.0227(15) 0.0139(13) 0.0144(13) 0.0029(10) 0.0091(11) 0.0115(11)
C29 0.0195(15) 0.0158(14) 0.0103(12) 0.0015(10) 0.0060(11) 0.0063(11)
C30 0.0184(14) 0.0130(13) 0.0091(12) 0.0017(10) 0.0033(10) 0.0055(11)
C31 0.0166(14) 0.0097(12) 0.0127(13) -0.0001(9) 0.0039(10) 0.0024(10)
C32 0.0152(14) 0.0128(13) 0.0143(13) 0.0004(10) 0.0004(10) 0.0057(11)
C33 0.0162(14) 0.0135(13) 0.0143(13) -0.0013(10) -0.0010(11) 0.0073(11)
C34 0.0219(16) 0.0147(14) 0.0165(14) 0.0016(11) -0.0004(11) 0.0078(12)
C35 0.0144(13) 0.0162(14) 0.0118(13) 0.0006(10) 0.0022(10) 0.0045(11)
C36 0.0184(14) 0.0115(13) 0.0139(13) -0.0003(10) 0.0041(11) 0.0040(11)
C37 0.0132(13) 0.0119(13) 0.0156(13) 0.0015(10) 0.0018(10) 0.0045(10)
C38 0.0146(14) 0.0120(13) 0.0148(13) 0.0016(10) 0.0015(10) 0.0045(10)
C39 0.0173(15) 0.0152(14) 0.0212(15) -0.0006(11) 0.0032(12) 0.0050(11)
C40 0.0189(15) 0.0104(13) 0.0184(14) 0.0002(10) 0.0037(11) 0.0063(11)
C41 0.0147(14) 0.0113(13) 0.0167(13) -0.0005(10) 0.0031(11) 0.0035(10)
C42 0.0168(14) 0.0117(13) 0.0192(14) 0.0001(10) 0.0057(11) 0.0047(11)

loop_
_atom_type_symbol
_atom_type_description
_atom_type_scat_dispersion_real
_atom_type_scat_dispersion_imag
_atom_type_scat_source
C C 0.0033 0.0016 'International Tables Vol C Tables 4.2.6.8 and 6.1.1.4'
H H 0.0000 0.0000 'International Tables Vol C Tables 4.2.6.8 and 6.1.1.4'
N N 0.0061 0.0033 'International Tables Vol C Tables 4.2.6.8 and 6.1.1.4'
O O 0.0106 0.0060 'International Tables Vol C Tables 4.2.6.8 and 6.1.1.4'
P P 0.1023 0.0942 'International Tables Vol C Tables 4.2.6.8 and 6.1.1.4'
V V 0.3005 0.5294 'International Tables Vol C Tables 4.2.6.8 and 6.1.1.4'
Cu Cu 0.3201 1.2651 'International Tables Vol C Tables 4.2.6.8 and 6.1.1.4'

loop_
_geom_angle_atom_site_label_1
_geom_angle_atom_site_label_2
_geom_angle_atom_site_label_3
_geom_angle
_geom_angle_site_symmetry_1
_geom_angle_site_symmetry_3
_geom_angle_publ_flag
O1 Cu1 N2 167.74(9) . . ?
O1 Cu1 N3 97.33(9) . . ?
N2 Cu1 N3 79.82(9) . . ?
O1 Cu1 N1 101.43(9) . . ?
N2 Cu1 N1 79.37(9) . . ?
N3 Cu1 N1 157.88(9) . . ?
O1 Cu1 O8 91.90(8) . . ?
N2 Cu1 O8 99.88(8) . . ?
N3 Cu1 O8 88.04(8) . . ?
N1 Cu1 O8 102.83(8) . . ?
O9 Cu2 N5 164.72(9) . . ?
O9 Cu2 N4 98.65(9) . . ?
N5 Cu2 N4 79.58(9) . . ?
O9 Cu2 N6 99.03(9) . . ?
N5 Cu2 N6 79.36(9) . . ?
N4 Cu2 N6 156.71(9) . . ?
O9 Cu2 O16 90.26(8) . . ?
N5 Cu2 O16 105.02(9) . . ?
N4 Cu2 O16 98.18(8) . . ?
N6 Cu2 O16 96.79(8) . . ?
O4 V1 O5 108.33(12) . . ?
O4 V1 O3 99.11(10) . . ?
O5 V1 O3 96.21(10) . . ?
O4 V1 O6 102.11(10) . . ?
O5 V1 O6 95.58(10) . . ?
O3 V1 O6 151.04(8) . . ?
O4 V1 O8 119.34(10) . . ?
O5 V1 O8 131.93(10) . . ?
O3 V1 O8 82.68(8) . . ?
O6 V1 O8 69.81(8) . . ?
O4 V1 P2 114.86(8) . . ?
O5 V1 P2 117.88(8) . . ?
O3 V1 P2 117.51(6) . . ?
O6 V1 P2 34.56(6) . . ?
O8 V1 P2 35.25(6) . . ?
O13 V2 O12 109.12(11) . . ?
O13 V2 O11 98.83(10) . . ?
O12 V2 O11 96.21(9) . . ?
O13 V2 O14 100.53(10) . . ?
O12 V2 O14 97.47(9) . . ?
O11 V2 O14 151.09(8) . . ?
O13 V2 O16 116.60(9) . . ?
O12 V2 O16 134.00(9) . . ?
O11 V2 O16 81.96(8) . . ?
O14 V2 O16 70.23(8) . . ?
O13 V2 P4 107.15(8) . . ?
O12 V2 P4 124.61(7) . . ?
O11 V2 P4 117.80(6) . . ?
O14 V2 P4 35.15(6) . . ?
O16 V2 P4 35.85(6) . . ?
O1 P1 O3 112.46(11) . . ?
O1 P1 O2 107.97(12) . . ?
O3 P1 O2 106.77(12) . . ?
O1 P1 C31 109.60(12) . . ?
O3 P1 C31 110.16(13) . . ?
O2 P1 C31 109.79(12) . . ?
O7 P2 O6 116.47(12) . . ?
O7 P2 O8 114.26(12) . . ?
O6 P2 O8 97.44(11) . . ?
O7 P2 C35 108.64(12) . . ?
O6 P2 C35 109.85(13) . . ?
O8 P2 C35 109.71(12) . . ?
O7 P2 V1 129.98(9) . . ?
O6 P2 V1 48.12(8) . . ?
O8 P2 V1 49.33(7) . . ?
C35 P2 V1 121.38(9) . . ?
O9 P3 O11 113.57(11) . . ?
O9 P3 O10 105.51(11) . . ?
O11 P3 O10 108.69(11) . . ?
O9 P3 C37 111.16(12) . . ?
O11 P3 C37 109.55(13) . . ?
O10 P3 C37 108.13(12) . . ?
O15 P4 O14 116.95(11) . . ?
O15 P4 O16 113.41(12) . . ?
O14 P4 O16 98.76(11) . . ?
O15 P4 C41 109.83(13) . . ?
O14 P4 C41 109.04(13) . . ?
O16 P4 C41 108.15(12) . . ?
O15 P4 V2 140.14(9) . . ?
O14 P4 V2 48.45(8) . . ?
O16 P4 V2 51.60(7) . . ?
C41 P4 V2 110.01(10) . . ?
P1 O1 Cu1 127.35(12) . . ?
P1 O3 V1 141.21(12) . . ?
P2 O6 V1 97.32(10) . . ?
P2 O8 V1 95.42(10) . . ?
P2 O8 Cu1 132.29(11) . . ?
V1 O8 Cu1 125.21(9) . . ?
P3 O9 Cu2 126.54(12) . . ?
P3 O11 V2 135.21(12) . . ?
P4 O14 V2 96.40(10) . . ?
P4 O16 V2 92.55(9) . . ?
P4 O16 Cu2 127.78(11) . . ?
V2 O16 Cu2 125.44(9) . . ?
C1 N1 C5 118.3(2) . . ?
C1 N1 Cu1 127.45(19) . . ?
C5 N1 Cu1 114.28(17) . . ?
C6 N2 C10 121.3(2) . . ?
C6 N2 Cu1 119.84(18) . . ?
C10 N2 Cu1 118.75(18) . . ?
C15 N3 C11 119.3(2) . . ?
C15 N3 Cu1 125.68(19) . . ?
C11 N3 Cu1 113.76(17) . . ?
C16 N4 C20 119.0(2) . . ?
C16 N4 Cu2 126.72(19) . . ?
C20 N4 Cu2 114.26(18) . . ?
C25 N5 C21 120.8(2) . . ?
C25 N5 Cu2 119.55(18) . . ?
C21 N5 Cu2 119.55(18) . . ?
C30 N6 C26 118.4(2) . . ?
C30 N6 Cu2 127.62(19) . . ?
C26 N6 Cu2 113.61(17) . . ?
N1 C1 C2 122.5(3) . . ?
C1 C2 C3 119.3(3) . . ?
C2 C3 C4 119.2(3) . . ?
C5 C4 C3 118.4(3) . . ?
N1 C5 C4 122.3(2) . . ?
N1 C5 C6 113.9(2) . . ?
C4 C5 C6 123.9(2) . . ?
N2 C6 C7 121.3(2) . . ?
N2 C6 C5 112.4(2) . . ?
C7 C6 C5 126.3(2) . . ?
C6 C7 C8 118.8(2) . . ?
C7 C8 C9 118.8(2) . . ?
C7 C8 C23 121.1(2) . . ?
C9 C8 C23 120.0(2) . . ?
C10 C9 C8 118.9(2) . . ?
N2 C10 C9 120.9(2) . . ?
N2 C10 C11 112.9(2) . . ?
C9 C10 C11 126.2(2) . . ?
N3 C11 C12 121.5(2) . . ?
N3 C11 C10 113.6(2) . . ?
C12 C11 C10 124.9(2) . . ?
C11 C12 C13 118.8(3) . . ?
C14 C13 C12 119.3(3) . . ?
C15 C14 C13 118.7(3) . . ?
N3 C15 C14 122.3(3) . . ?
N4 C16 C17 122.6(3) . . ?
C18 C17 C16 118.5(3) . . ?
C17 C18 C19 119.4(3) . . ?
C20 C19 C18 118.8(3) . . ?
N4 C20 C19 121.6(2) . . ?
N4 C20 C21 114.0(2) . . ?
C19 C20 C21 124.3(2) . . ?
N5 C21 C22 120.8(2) . . ?
N5 C21 C20 112.3(2) . . ?
C22 C21 C20 126.7(2) . . ?
C21 C22 C23 119.3(2) . . ?
C22 C23 C24 118.2(2) . . ?
C22 C23 C8 122.0(2) . . ?
C24 C23 C8 119.7(2) . . ?
C25 C24 C23 118.9(2) . . ?
N5 C25 C24 121.8(2) . . ?
N5 C25 C26 112.9(2) . . ?
C24 C25 C26 125.1(2) . . ?
N6 C26 C27 122.1(2) . . ?
N6 C26 C25 113.8(2) . . ?
C27 C26 C25 124.1(2) . . ?
C28 C27 C26 118.5(3) . . ?
C29 C28 C27 119.6(3) . . ?
C28 C29 C30 119.0(3) . . ?
N6 C30 C29 122.3(3) . . ?
C32 C31 P1 114.7(2) . . ?
C31 C32 C33 115.1(2) . . ?
C34 C33 C32 113.3(2) . . ?
C36 C34 C33 114.8(2) 2_576 . ?
C36 C35 P2 116.27(19) . . ?
C35 C36 C34 114.5(2) . 2_576 ?
C38 C37 P3 114.2(2) . . ?
C39 C38 C37 111.6(2) . . ?
C40 C39 C38 113.8(3) . . ?
C42 C40 C39 112.5(3) 2_657 . ?
C42 C41 P4 113.1(2) . . ?
C40 C42 C41 113.0(2) 2_657 . ?

loop_
_geom_bond_atom_site_label_1
_geom_bond_atom_site_label_2
_geom_bond_distance
_geom_bond_site_symmetry_2
_geom_bond_publ_flag
Cu1 O1 1.9089(19) . ?
Cu1 N2 1.934(2) . ?
Cu1 N3 2.028(2) . ?
Cu1 N1 2.042(2) . ?
Cu1 O8 2.1801(19) . ?
Cu2 O9 1.9105(19) . ?
Cu2 N5 1.934(2) . ?
Cu2 N4 2.037(2) . ?
Cu2 N6 2.060(2) . ?
Cu2 O16 2.207(2) . ?
V1 O4 1.623(2) . ?
V1 O5 1.628(2) . ?
V1 O3 1.959(2) . ?
V1 O6 2.030(2) . ?
V1 O8 2.0601(19) . ?
V1 P2 2.7040(8) . ?
V2 O13 1.618(2) . ?
V2 O12 1.637(2) . ?
V2 O11 1.973(2) . ?
V2 O14 2.010(2) . ?
V2 O16 2.0945(19) . ?
V2 P4 2.6698(8) . ?
P1 O1 1.521(2) . ?
P1 O3 1.522(2) . ?
P1 O2 1.555(2) . ?
P1 C31 1.795(3) . ?
P2 O7 1.490(2) . ?
P2 O6 1.547(2) . ?
P2 O8 1.568(2) . ?
P2 C35 1.800(3) . ?
P3 O9 1.523(2) . ?
P3 O11 1.523(2) . ?
P3 O10 1.564(2) . ?
P3 C37 1.778(3) . ?
P4 O15 1.498(2) . ?
P4 O14 1.547(2) . ?
P4 O16 1.565(2) . ?
P4 C41 1.792(3) . ?
N1 C1 1.343(3) . ?
N1 C5 1.358(3) . ?
N2 C6 1.334(3) . ?
N2 C10 1.339(3) . ?
N3 C15 1.328(3) . ?
N3 C11 1.363(3) . ?
N4 C16 1.333(3) . ?
N4 C20 1.359(3) . ?
N5 C25 1.335(3) . ?
N5 C21 1.344(3) . ?
N6 C30 1.342(3) . ?
N6 C26 1.355(3) . ?
C1 C2 1.378(4) . ?
C2 C3 1.381(4) . ?
C3 C4 1.392(4) . ?
C4 C5 1.386(4) . ?
C5 C6 1.481(4) . ?
C6 C7 1.387(4) . ?
C7 C8 1.401(4) . ?
C8 C9 1.403(4) . ?
C8 C23 1.479(4) . ?
C9 C10 1.390(4) . ?
C10 C11 1.473(4) . ?
C11 C12 1.381(4) . ?
C12 C13 1.392(4) . ?
C13 C14 1.388(4) . ?
C14 C15 1.386(4) . ?
C16 C17 1.391(4) . ?
C17 C18 1.386(4) . ?
C18 C19 1.391(4) . ?
C19 C20 1.389(4) . ?
C20 C21 1.478(4) . ?
C21 C22 1.387(4) . ?
C22 C23 1.404(4) . ?
C23 C24 1.407(4) . ?
C24 C25 1.378(4) . ?
C25 C26 1.481(4) . ?
C26 C27 1.384(4) . ?
C27 C28 1.383(4) . ?
C28 C29 1.379(4) . ?
C29 C30 1.380(4) . ?
C31 C32 1.532(4) . ?
C32 C33 1.538(4) . ?
C33 C34 1.533(4) . ?
C34 C36 1.527(4) 2_576 ?
C35 C36 1.526(4) . ?
C36 C34 1.527(4) 2_576 ?
C37 C38 1.536(4) . ?
C38 C39 1.521(4) . ?
C39 C40 1.517(4) . ?
C40 C42 1.511(4) 2_657 ?
C41 C42 1.527(4) . ?
C42 C40 1.511(4) 2_657 ?
